data_7708292
loop_
_publ_author_name
'Koroteev, Pavel Sergeevich'
'Dobrohotova, Zhanna'
'Ilyukhin, Andrey'
'Belova, Ekaterina V.'
'Yaprynsev, Alexey D.'
'Rouzi\`eres, Mathieu'
'Clerac, Rodolphe'
'Efimov, N. N.'

_publ_section_title
;
 Tetranuclear Cr-Ln ferrocenecarboxylate complexes with defect-dicubane
 structure: synthesis, magnetism, and thermolysis
;
_journal_name_full 'Dalton Transactions'
_journal_paper_doi 10.1039/D1DT02562G
_journal_year 2021
_chemical_formula_moiety 'C56 H64 Cr2 Fe4 N4 O22 Tb2, 2(C7 H8), 2(C4 H8 O)'
_chemical_formula_sum 'C78 H96 Cr2 Fe4 N4 O24 Tb2'
_chemical_formula_weight 2118.82
_space_group_IT_number 2
_space_group_name_Hall '-P 1'
_space_group_name_H-M_alt 'P -1'
_symmetry_cell_setting triclinic
_symmetry_Int_Tables_number 2
_symmetry_space_group_name_Hall '-P 1'
_symmetry_space_group_name_H-M 'P -1'
_atom_sites_solution_hydrogens mixed
_audit_conform_dict_location ftp://ftp.iucr.org/pub/cif_core.dic
_audit_conform_dict_name cif_core.dic
_audit_conform_dict_version 2.4.3
_audit_creation_date 2017-05-17T22:53:40-00:00
_audit_creation_method 'WinGX routine CIF_UPDATE'
_audit_update_record
;
2021-03-28 deposited with the CCDC.	2021-09-14 downloaded from the CCDC.
;
_cell_angle_alpha 105.437(6)
_cell_angle_beta 96.248(6)
_cell_angle_gamma 95.977(6)
_cell_formula_units_Z 1
_cell_length_a 10.0901(18)
_cell_length_b 12.780(3)
_cell_length_c 16.698(3)
_cell_measurement_reflns_used 1220
_cell_measurement_temperature 150(2)
_cell_measurement_theta_max 16.74
_cell_measurement_theta_min 2.26
_cell_volume 2043.2(7)
_computing_cell_refinement 'Bruker SAINT'
_computing_data_collection 'Bruker APEX2'
_computing_data_reduction 'Bruker SAINT'
_computing_molecular_graphics 'Bruker SHELXTL'
_computing_publication_material 'Bruker SHELXTL'
_computing_structure_refinement 'SHELXL-2016/6 (Sheldrick, 2016)'
_computing_structure_solution 'SHELXS-2014 (Sheldrick, 2008)'
_diffrn_ambient_temperature 150(2)
_diffrn_measured_fraction_theta_full 0.999
_diffrn_measured_fraction_theta_max 0.999
_diffrn_measurement_device_type 'Bruker APEX-II CCD'
_diffrn_measurement_method '\f and \w scans'
_diffrn_radiation_monochromator graphite
_diffrn_radiation_type MoK\a
_diffrn_radiation_wavelength 0.71073
_diffrn_reflns_av_R_equivalents 0.1715
_diffrn_reflns_av_unetI/netI 0.2107
_diffrn_reflns_Laue_measured_fraction_full 0.999
_diffrn_reflns_Laue_measured_fraction_max 0.999
_diffrn_reflns_limit_h_max 12
_diffrn_reflns_limit_h_min -12
_diffrn_reflns_limit_k_max 15
_diffrn_reflns_limit_k_min -15
_diffrn_reflns_limit_l_max 20
_diffrn_reflns_limit_l_min -20
_diffrn_reflns_number 26431
_diffrn_reflns_point_group_measured_fraction_full 0.999
_diffrn_reflns_point_group_measured_fraction_max 0.999
_diffrn_reflns_theta_full 25.242
_diffrn_reflns_theta_max 25.349
_diffrn_reflns_theta_min 2.371
_diffrn_standards_number 0
_exptl_absorpt_coefficient_mu 2.728
_exptl_absorpt_correction_T_max 0.0439
_exptl_absorpt_correction_T_min 0.0223
_exptl_absorpt_correction_type multi-scan
_exptl_absorpt_process_details 'SADABS 2014/5'
_exptl_crystal_colour black
_exptl_crystal_density_diffrn 1.722
_exptl_crystal_description block
_exptl_crystal_F_000 1066
_exptl_crystal_preparation 'Magnetic properties'
_exptl_crystal_size_max 0.08
_exptl_crystal_size_mid 0.08
_exptl_crystal_size_min 0.02
_refine_diff_density_max 1.601
_refine_diff_density_min -1.928
_refine_diff_density_rms 0.187
_refine_ls_extinction_method none
_refine_ls_goodness_of_fit_ref 0.946
_refine_ls_hydrogen_treatment constr
_refine_ls_matrix_type full
_refine_ls_number_parameters 478
_refine_ls_number_reflns 7475
_refine_ls_number_restraints 0
_refine_ls_restrained_S_all 0.946
_refine_ls_R_factor_all 0.1693
_refine_ls_R_factor_gt 0.0691
_refine_ls_shift/su_max 0
_refine_ls_shift/su_mean 0
_refine_ls_structure_factor_coef Fsqd
_refine_ls_weighting_details 'w=1/[\s^2^(Fo^2^)+(0.0600P)^2^] where P=(Fo^2^+2Fc^2^)/3'
_refine_ls_weighting_scheme calc
_refine_ls_wR_factor_gt 0.129
_refine_ls_wR_factor_ref 0.1655
_reflns_Friedel_coverage 0
_reflns_number_gt 3774
_reflns_number_total 7475
_reflns_threshold_expression 'I > 2\s(I)'
_cod_data_source_file d1dt02562g2.cif
_cod_data_source_block 1a
_cod_database_code 7708292

loop_
_symmetry_equiv_pos_as_xyz
'x, y, z'
'-x, -y, -z'

loop_
_atom_site_label
_atom_site_type_symbol
_atom_site_fract_x
_atom_site_fract_y
_atom_site_fract_z
_atom_site_U_iso_or_equiv
_atom_site_adp_type
_atom_site_occupancy
_atom_site_site_symmetry_order
_atom_site_calc_flag
_atom_site_refinement_flags_posn
_atom_site_refinement_flags_adp
_atom_site_refinement_flags_occupancy
_atom_site_disorder_assembly
_atom_site_disorder_group
Tb1 Tb 0.55504(6) 0.27475(5) 0.00354(4) 0.0289(2) Uani 1 1 d . . . . .
Fe1 Fe 0.30201(18) 0.30094(16) 0.30370(12) 0.0393(5) Uani 1 1 d . . . . .
Fe2 Fe 0.41511(18) 0.86716(15) 0.34186(11) 0.0366(5) Uani 1 1 d . . . . .
Cr1 Cr 0.46328(18) 0.52263(14) 0.09131(11) 0.0264(5) Uani 1 1 d . . . . .
O1 O 0.3335(7) 0.4417(6) 0.1394(5) 0.031(2) Uani 1 1 d . . . . .
O2 O 0.3721(7) 0.2678(6) 0.0832(5) 0.030(2) Uani 1 1 d . . . . .
O3 O 0.5309(8) 0.6358(6) 0.1964(5) 0.034(2) Uani 1 1 d . . . . .
O4 O 0.5482(7) 0.7806(6) 0.1424(5) 0.0274(19) Uani 1 1 d . . . . .
O5 O 0.6684(7) 0.3851(6) -0.0639(5) 0.031(2) Uani 1 1 d . . . . .
O6 O 0.5990(7) 0.4315(6) 0.1106(4) 0.0276(19) Uani 1 1 d . . . . .
O7 O 0.6301(7) 0.1908(6) 0.1117(5) 0.034(2) Uani 1 1 d . . . . .
H1 H 0.569965 0.140668 0.122165 0.041 Uiso 1 1 d R U . . .
O8 O 0.4219(7) 0.4102(6) -0.0207(5) 0.031(2) Uani 1 1 d . . . . .
H2 H 0.340835 0.370946 -0.043301 0.037 Uiso 1 1 d R U . . .
O9 O 0.4577(8) 0.0732(6) -0.0495(5) 0.038(2) Uani 1 1 d . . . . .
O10 O 0.6581(8) 0.1191(6) -0.0775(5) 0.034(2) Uani 1 1 d . . . . .
O11 O 0.5475(9) -0.0422(6) -0.1429(6) 0.048(3) Uani 1 1 d . . . . .
N1 N 0.8122(9) 0.3229(8) 0.0644(5) 0.026(2) Uani 1 1 d . . . . .
N2 N 0.5527(10) 0.0510(8) -0.0916(6) 0.029(2) Uani 1 1 d . . . . .
C1 C 0.3170(11) 0.3367(11) 0.1312(7) 0.033(3) Uani 1 1 d . . . . .
C2 C 0.2284(11) 0.3025(9) 0.1866(8) 0.030(3) Uani 1 1 d . . . . .
C3 C 0.1623(12) 0.3720(11) 0.2466(8) 0.038(3) Uani 1 1 d . . . . .
H3A H 0.161597 0.448448 0.254993 0.045 Uiso 1 1 calc R U . . .
C4 C 0.0971(14) 0.3059(12) 0.2919(9) 0.050(4) Uani 1 1 d . . . . .
H4A H 0.044927 0.330006 0.335587 0.06 Uiso 1 1 calc R U . . .
C5 C 0.1251(13) 0.1987(11) 0.2592(8) 0.043(4) Uani 1 1 d . . . . .
H5A H 0.09475 0.137903 0.278321 0.052 Uiso 1 1 calc R U . . .
C6 C 0.2046(12) 0.1935(10) 0.1939(8) 0.037(3) Uani 1 1 d . . . . .
H6A H 0.235869 0.130283 0.16145 0.045 Uiso 1 1 calc R U . . .
C7 C 0.4767(15) 0.4016(14) 0.3415(9) 0.061(5) Uani 1 1 d . . . . .
H7A H 0.502086 0.459559 0.318102 0.073 Uiso 1 1 calc R U . . .
C8 C 0.5028(14) 0.2925(14) 0.3118(9) 0.059(5) Uani 1 1 d . . . . .
H8A H 0.551686 0.263778 0.267279 0.071 Uiso 1 1 calc R U . . .
C9 C 0.4430(15) 0.2375(13) 0.3605(10) 0.057(5) Uani 1 1 d . . . . .
H9A H 0.44248 0.161215 0.353426 0.069 Uiso 1 1 calc R U . . .
C10 C 0.3831(16) 0.3038(19) 0.4212(11) 0.079(6) Uani 1 1 d . . . . .
H10A H 0.33541 0.283088 0.461824 0.094 Uiso 1 1 calc R U . . .
C11 C 0.4084(17) 0.4107(15) 0.4099(11) 0.072(5) Uani 1 1 d . . . . .
H11A H 0.382981 0.476099 0.443249 0.086 Uiso 1 1 calc R U . . .
C12 C 0.5515(11) 0.7413(10) 0.2027(8) 0.028(3) Uani 1 1 d . . . . .
C13 C 0.5747(11) 0.8116(9) 0.2894(7) 0.032(3) Uani 1 1 d . . . . .
C14 C 0.5902(11) 0.9291(10) 0.3128(8) 0.035(3) Uani 1 1 d . . . . .
H14A H 0.597964 0.974355 0.276193 0.042 Uiso 1 1 calc R U . . .
C15 C 0.5917(12) 0.9644(11) 0.4000(8) 0.042(4) Uani 1 1 d . . . . .
H15A H 0.604849 1.0388 0.432804 0.05 Uiso 1 1 calc R U . . .
C16 C 0.5710(13) 0.8739(11) 0.4313(8) 0.043(4) Uani 1 1 d . . . . .
H16A H 0.562712 0.875379 0.487742 0.052 Uiso 1 1 calc R U . . .
C17 C 0.5648(13) 0.7799(12) 0.3630(8) 0.047(4) Uani 1 1 d . . . . .
H17A H 0.555371 0.706448 0.366341 0.057 Uiso 1 1 calc R U . . .
C18 C 0.2682(12) 0.9143(11) 0.2757(8) 0.047(4) Uani 1 1 d . . . . .
H18A H 0.283364 0.961109 0.240997 0.057 Uiso 1 1 calc R U . . .
C19 C 0.2584(12) 0.8011(11) 0.2487(8) 0.041(3) Uani 1 1 d . . . . .
H19A H 0.263232 0.75797 0.19343 0.049 Uiso 1 1 calc R U . . .
C20 C 0.2405(13) 0.7633(13) 0.3161(9) 0.056(4) Uani 1 1 d . . . . .
H20A H 0.231886 0.688573 0.316199 0.067 Uiso 1 1 calc R U . . .
C21 C 0.2531(11) 0.9506(12) 0.3595(9) 0.042(4) Uani 1 1 d . . . . .
H21A H 0.253454 1.024097 0.391696 0.051 Uiso 1 1 calc R U . . .
C22 C 0.2370(13) 0.8551(13) 0.3871(9) 0.051(4) Uani 1 1 d . . . . .
H22A H 0.22585 0.852303 0.442323 0.062 Uiso 1 1 calc R U . . .
C23 C 0.8080(11) 0.4234(10) -0.0434(8) 0.034(3) Uani 1 1 d . . . . .
H23A H 0.823041 0.49718 -0.002817 0.041 Uiso 1 1 calc R U . . .
H23B H 0.846121 0.428759 -0.094617 0.041 Uiso 1 1 calc R U . . .
C24 C 0.8770(12) 0.3444(11) -0.0056(8) 0.039(3) Uani 1 1 d . . . . .
H24A H 0.874391 0.274388 -0.049552 0.047 Uiso 1 1 calc R U . . .
H24B H 0.972557 0.375262 0.01485 0.047 Uiso 1 1 calc R U . . .
C25 C 0.7078(11) 0.4437(10) 0.1749(8) 0.037(3) Uani 1 1 d . . . . .
H25A H 0.688149 0.39074 0.207303 0.045 Uiso 1 1 calc R U . . .
H25B H 0.718966 0.518541 0.213798 0.045 Uiso 1 1 calc R U . . .
C26 C 0.8342(11) 0.4247(10) 0.1388(7) 0.037(3) Uani 1 1 d . . . . .
H26A H 0.903634 0.416231 0.182453 0.044 Uiso 1 1 calc R U . . .
H26B H 0.867502 0.489104 0.120644 0.044 Uiso 1 1 calc R U . . .
C27 C 0.7676(13) 0.1914(12) 0.1450(8) 0.047(4) Uani 1 1 d . . . . .
H27A H 0.781975 0.117265 0.148756 0.056 Uiso 1 1 calc R U . . .
H27B H 0.789432 0.243022 0.202023 0.056 Uiso 1 1 calc R U . . .
C28 C 0.8573(11) 0.2265(10) 0.0868(7) 0.031(3) Uani 1 1 d . . . . .
H28A H 0.951723 0.2452 0.114868 0.038 Uiso 1 1 calc R U . . .
H28B H 0.853385 0.16542 0.035248 0.038 Uiso 1 1 calc R U . . .
O12 O 0.1630(8) 0.2851(7) -0.0921(6) 0.046(2) Uani 1 1 d . . . . .
C29 C 0.1132(14) 0.2684(11) -0.1785(9) 0.053(4) Uani 1 1 d . . . . .
H29A H 0.179636 0.304147 -0.205787 0.063 Uiso 1 1 calc R U . . .
H29B H 0.028072 0.299672 -0.184122 0.063 Uiso 1 1 calc R U . . .
C30 C 0.0891(14) 0.1433(12) -0.2192(10) 0.065(5) Uani 1 1 d . . . . .
H30A H 0.171886 0.115354 -0.237788 0.078 Uiso 1 1 calc R U . . .
H30B H 0.015655 0.121866 -0.267288 0.078 Uiso 1 1 calc R U . . .
C31 C 0.0488(15) 0.1037(11) -0.1439(10) 0.064(5) Uani 1 1 d . . . . .
H31A H -0.046178 0.111565 -0.13707 0.076 Uiso 1 1 calc R U . . .
H31B H 0.061885 0.026183 -0.151088 0.076 Uiso 1 1 calc R U . . .
C32 C 0.1451(14) 0.1801(12) -0.0692(9) 0.053(4) Uiso 1 1 d . . . . .
H32A H 0.105271 0.189488 -0.016563 0.064 Uiso 1 1 calc R U . . .
H32B H 0.232 0.15175 -0.06247 0.064 Uiso 1 1 calc R U . . .
C33 C 0.018(2) 0.3186(19) 0.5397(14) 0.08(3) Uiso 0.61 1 d G . P A 1
C34 C 0.0307(19) 0.2123(18) 0.4950(14) 0.063(8) Uiso 0.61 1 d G . P A 1
H34A H 0.103635 0.177813 0.511736 0.076 Uiso 0.61 1 calc R U P A 1
C35 C -0.064(2) 0.1566(13) 0.4258(13) 0.063(7) Uiso 0.61 1 d G . P A 1
H35A H -0.055436 0.083941 0.395259 0.076 Uiso 0.61 1 calc R U P A 1
C36 C -0.1705(19) 0.2071(17) 0.4014(12) 0.069(8) Uiso 0.61 1 d G . P A 1
H36A H -0.235094 0.168944 0.354078 0.083 Uiso 0.61 1 calc R U P A 1
C37 C -0.183(2) 0.3133(17) 0.4461(14) 0.067(8) Uiso 0.61 1 d G . P A 1
H37A H -0.255681 0.34782 0.429375 0.08 Uiso 0.61 1 calc R U P A 1
C38 C -0.088(3) 0.3691(14) 0.5153(16) 0.134(18) Uiso 0.61 1 d G . P A 1
H38A H -0.09661 0.441695 0.545853 0.161 Uiso 0.61 1 calc R U P A 1
C39 C 0.130(4) 0.374(3) 0.610(2) 0.098(13) Uiso 0.61 1 d . . P A 1
H39A H 0.111744 0.447981 0.637342 0.147 Uiso 0.61 1 calc R U P A 1
H39B H 0.13513 0.331629 0.651018 0.147 Uiso 0.61 1 calc R U P A 1
H39C H 0.215364 0.378545 0.587572 0.147 Uiso 0.61 1 calc R U P A 1
C33B C 0.027(4) 0.313(3) 0.544(2) 0.10(5) Uiso 0.39 1 d G . P B 2
C34B C -0.082(3) 0.340(2) 0.4995(19) 0.032(9) Uiso 0.39 1 d G . P B 2
H34B H -0.106567 0.411138 0.516848 0.038 Uiso 0.39 1 calc R U P B 2
C35B C -0.154(3) 0.262(2) 0.4293(19) 0.087(15) Uiso 0.39 1 d G . P B 2
H35B H -0.229005 0.281083 0.398733 0.104 Uiso 0.39 1 calc R U P B 2
C36B C -0.118(3) 0.158(2) 0.4040(18) 0.073(13) Uiso 0.39 1 d G . P B 2
H36B H -0.167684 0.105216 0.356002 0.088 Uiso 0.39 1 calc R U P B 2
C37B C -0.009(3) 0.131(2) 0.449(2) 0.048(10) Uiso 0.39 1 d G . P B 2
H37B H 0.016074 0.059401 0.431386 0.057 Uiso 0.39 1 calc R U P B 2
C38B C 0.064(3) 0.208(3) 0.519(2) 0.14(3) Uiso 0.39 1 d G . P B 2
H38B H 0.138513 0.189454 0.549501 0.167 Uiso 0.39 1 calc R U P B 2
C39B C 0.074(7) 0.403(5) 0.622(4) 0.12(2) Uiso 0.39 1 d . . P B 2
H39D H 0.150671 0.385018 0.653746 0.175 Uiso 0.39 1 calc R U P B 2
H39E H 0.100537 0.470569 0.606503 0.175 Uiso 0.39 1 calc R U P B 2
H39F H 0.000264 0.413912 0.65552 0.175 Uiso 0.39 1 calc R U P B 2

loop_
_atom_site_aniso_label
_atom_site_aniso_U_11
_atom_site_aniso_U_22
_atom_site_aniso_U_33
_atom_site_aniso_U_23
_atom_site_aniso_U_13
_atom_site_aniso_U_12
Tb1 0.0272(4) 0.0194(3) 0.0401(4) 0.0088(3) 0.0061(3) 0.0014(2)
Fe1 0.0353(12) 0.0407(12) 0.0435(12) 0.0171(10) 0.0031(9) 0.0007(9)
Fe2 0.0293(11) 0.0351(11) 0.0418(12) 0.0065(9) 0.0043(8) 0.0010(9)
Cr1 0.0250(11) 0.0197(10) 0.0337(11) 0.0069(9) 0.0033(8) 0.0016(8)
O1 0.034(5) 0.023(5) 0.039(5) 0.011(4) 0.010(4) 0.005(4)
O2 0.029(5) 0.027(5) 0.038(5) 0.010(4) 0.011(4) 0.009(4)
O3 0.041(5) 0.021(5) 0.035(5) 0.005(4) -0.002(4) 0.003(4)
O4 0.032(5) 0.026(5) 0.023(4) 0.009(4) 0.002(4) 0.000(4)
O5 0.019(5) 0.035(5) 0.039(5) 0.012(4) -0.003(4) 0.005(4)
O6 0.015(4) 0.031(5) 0.034(5) 0.007(4) -0.005(3) 0.004(4)
O7 0.023(5) 0.031(5) 0.054(5) 0.026(4) -0.002(4) 0.000(4)
O8 0.022(5) 0.029(5) 0.045(5) 0.015(4) 0.007(4) 0.002(4)
O9 0.030(5) 0.021(5) 0.067(6) 0.021(4) 0.003(5) -0.001(4)
O10 0.026(5) 0.021(4) 0.053(6) 0.007(4) 0.009(4) 0.000(4)
O11 0.058(6) 0.016(5) 0.070(7) 0.008(5) 0.028(5) 0.001(4)
N1 0.019(5) 0.032(6) 0.026(5) 0.008(5) 0.003(4) 0.001(4)
N2 0.023(6) 0.019(5) 0.044(7) 0.001(5) 0.009(5) 0.009(5)
C1 0.019(7) 0.044(8) 0.032(7) 0.014(7) -0.004(5) -0.006(6)
C2 0.027(7) 0.023(6) 0.047(8) 0.015(6) 0.014(6) 0.006(5)
C3 0.033(8) 0.036(8) 0.053(9) 0.025(7) 0.007(6) 0.009(6)
C4 0.045(9) 0.054(10) 0.056(10) 0.017(8) 0.016(7) 0.010(8)
C5 0.051(9) 0.052(9) 0.037(8) 0.029(7) 0.016(7) -0.002(7)
C6 0.034(8) 0.032(8) 0.044(8) 0.012(6) -0.003(6) 0.002(6)
C7 0.071(12) 0.064(12) 0.039(10) 0.004(9) 0.008(8) -0.004(9)
C8 0.038(9) 0.083(13) 0.047(10) 0.005(9) 0.006(7) 0.003(9)
C9 0.045(10) 0.063(11) 0.058(11) 0.026(9) -0.010(8) -0.025(8)
C10 0.039(10) 0.15(2) 0.058(12) 0.053(13) -0.009(8) -0.003(12)
C11 0.065(12) 0.071(13) 0.057(11) -0.009(10) -0.022(9) 0.007(10)
C12 0.015(6) 0.027(7) 0.035(7) -0.001(6) -0.001(5) 0.001(5)
C13 0.028(7) 0.027(7) 0.034(8) 0.003(6) -0.004(6) -0.002(6)
C14 0.028(7) 0.026(7) 0.048(8) 0.007(6) 0.006(6) 0.001(6)
C15 0.036(8) 0.036(8) 0.042(8) -0.010(7) 0.010(6) 0.006(6)
C16 0.046(9) 0.045(9) 0.038(8) 0.014(7) 0.001(6) 0.003(7)
C17 0.057(10) 0.043(9) 0.037(8) 0.003(7) -0.003(7) 0.017(7)
C18 0.041(9) 0.047(9) 0.045(9) -0.001(7) 0.012(7) -0.010(7)
C19 0.039(8) 0.053(9) 0.032(8) 0.016(7) 0.009(6) 0.001(7)
C20 0.046(10) 0.063(11) 0.057(10) 0.012(9) 0.020(8) -0.007(8)
C21 0.019(7) 0.047(9) 0.059(10) 0.009(8) 0.008(6) 0.006(6)
C22 0.032(9) 0.078(12) 0.049(9) 0.028(9) 0.009(7) 0.004(8)
C23 0.023(7) 0.030(7) 0.046(8) 0.012(6) -0.006(6) 0.001(6)
C24 0.018(7) 0.042(8) 0.055(9) 0.017(7) -0.002(6) -0.002(6)
C25 0.023(7) 0.029(7) 0.056(9) 0.008(6) 0.003(6) 0.002(6)
C26 0.027(7) 0.035(7) 0.040(8) 0.001(6) -0.008(6) 0.003(6)
C27 0.043(9) 0.051(9) 0.059(10) 0.034(8) 0.003(7) 0.016(7)
C28 0.019(7) 0.034(7) 0.043(8) 0.013(6) 0.003(5) 0.011(6)
O12 0.026(5) 0.047(6) 0.053(6) 0.001(5) 0.001(4) -0.005(4)
C29 0.043(9) 0.034(8) 0.081(12) 0.019(8) 0.008(8) -0.006(7)
C30 0.032(9) 0.062(11) 0.082(12) -0.006(9) 0.007(8) -0.007(8)
C31 0.063(11) 0.035(9) 0.079(12) -0.004(8) 0.000(9) 0.013(8)

loop_
_atom_type_symbol
_atom_type_description
_atom_type_scat_dispersion_real
_atom_type_scat_dispersion_imag
_atom_type_scat_source
C C 0.0033 0.0016 'International Tables Vol C Tables 4.2.6.8 and 6.1.1.4'
H H 0 0 'International Tables Vol C Tables 4.2.6.8 and 6.1.1.4'
N N 0.0061 0.0033 'International Tables Vol C Tables 4.2.6.8 and 6.1.1.4'
O O 0.0106 0.006 'International Tables Vol C Tables 4.2.6.8 and 6.1.1.4'
Fe Fe 0.3463 0.8444 'International Tables Vol C Tables 4.2.6.8 and 6.1.1.4'
Cr Cr 0.3209 0.6236 'International Tables Vol C Tables 4.2.6.8 and 6.1.1.4'
Tb Tb -0.1723 4.1537 'International Tables Vol C Tables 4.2.6.8 and 6.1.1.4'

loop_
_geom_angle_atom_site_label_1
_geom_angle_atom_site_label_2
_geom_angle_atom_site_label_3
_geom_angle
_geom_angle_site_symmetry_1
_geom_angle_site_symmetry_3
_geom_angle_publ_flag
O6 Tb1 O5 81.5(3) . . ?
O6 Tb1 O8 68.1(3) . . ?
O5 Tb1 O8 69.8(3) . . ?
O6 Tb1 O2 75.1(3) . . ?
O5 Tb1 O2 142.0(3) . . ?
O8 Tb1 O2 73.8(3) . . ?
O6 Tb1 O7 83.5(3) . . ?
O5 Tb1 O7 132.5(3) . . ?
O8 Tb1 O7 141.6(3) . . ?
O2 Tb1 O7 74.3(3) . . ?
O6 Tb1 O4 137.0(3) . 2_665 ?
O5 Tb1 O4 72.7(2) . 2_665 ?
O8 Tb1 O4 70.9(3) . 2_665 ?
O2 Tb1 O4 105.4(3) . 2_665 ?
O7 Tb1 O4 138.9(3) . 2_665 ?
O6 Tb1 O10 143.6(3) . . ?
O5 Tb1 O10 88.0(3) . . ?
O8 Tb1 O10 139.4(3) . . ?
O2 Tb1 O10 128.0(3) . . ?
O7 Tb1 O10 78.2(3) . . ?
O4 Tb1 O10 70.1(3) 2_665 . ?
O6 Tb1 O9 148.7(3) . . ?
O5 Tb1 O9 129.7(3) . . ?
O8 Tb1 O9 119.7(3) . . ?
O2 Tb1 O9 78.5(3) . . ?
O7 Tb1 O9 73.4(3) . . ?
O4 Tb1 O9 66.6(3) 2_665 . ?
O10 Tb1 O9 51.4(2) . . ?
O6 Tb1 N1 67.9(3) . . ?
O5 Tb1 N1 68.5(3) . . ?
O8 Tb1 N1 122.3(3) . . ?
O2 Tb1 N1 126.1(3) . . ?
O7 Tb1 N1 64.1(3) . . ?
O4 Tb1 N1 128.4(3) 2_665 . ?
O10 Tb1 N1 75.8(3) . . ?
O9 Tb1 N1 117.4(3) . . ?
O6 Tb1 N2 160.8(3) . . ?
O5 Tb1 N2 107.4(3) . . ?
O8 Tb1 N2 130.7(3) . . ?
O2 Tb1 N2 104.4(3) . . ?
O7 Tb1 N2 77.9(3) . . ?
O4 Tb1 N2 62.1(3) 2_665 . ?
O10 Tb1 N2 25.9(2) . . ?
O9 Tb1 N2 26.0(2) . . ?
N1 Tb1 N2 99.0(3) . . ?
O6 Tb1 Cr1 75.5(2) . 2_665 ?
O5 Tb1 Cr1 34.10(19) . 2_665 ?
O8 Tb1 Cr1 36.09(18) . 2_665 ?
O2 Tb1 Cr1 109.76(19) . 2_665 ?
O7 Tb1 Cr1 156.45(18) . 2_665 ?
O4 Tb1 Cr1 63.72(19) 2_665 2_665 ?
O10 Tb1 Cr1 112.90(19) . 2_665 ?
O9 Tb1 Cr1 130.0(2) . 2_665 ?
N1 Tb1 Cr1 97.5(2) . 2_665 ?
N2 Tb1 Cr1 121.4(2) . 2_665 ?
O6 Tb1 Cr1 33.27(19) . . ?
O5 Tb1 Cr1 78.05(19) . . ?
O8 Tb1 Cr1 35.53(18) . . ?
O2 Tb1 Cr1 65.87(18) . . ?
O7 Tb1 Cr1 110.27(19) . . ?
O4 Tb1 Cr1 106.38(19) 2_665 . ?
O10 Tb1 Cr1 166.03(19) . . ?
O9 Tb1 Cr1 140.64(19) . . ?
N1 Tb1 Cr1 97.5(2) . . ?
N2 Tb1 Cr1 163.5(2) . . ?
Cr1 Tb1 Cr1 55.13(6) 2_665 . ?
C9 Fe1 C7 67.0(6) . . ?
C9 Fe1 C2 139.3(6) . . ?
C7 Fe1 C2 109.2(6) . . ?
C9 Fe1 C10 40.0(6) . . ?
C7 Fe1 C10 68.4(7) . . ?
C2 Fe1 C10 177.5(6) . . ?
C9 Fe1 C8 39.5(6) . . ?
C7 Fe1 C8 41.0(6) . . ?
C2 Fe1 C8 109.9(5) . . ?
C10 Fe1 C8 68.2(7) . . ?
C9 Fe1 C5 114.4(6) . . ?
C7 Fe1 C5 177.1(6) . . ?
C2 Fe1 C5 68.1(5) . . ?
C10 Fe1 C5 114.4(6) . . ?
C8 Fe1 C5 138.5(6) . . ?
C9 Fe1 C3 177.7(5) . . ?
C7 Fe1 C3 110.7(6) . . ?
C2 Fe1 C3 41.1(4) . . ?
C10 Fe1 C3 139.4(7) . . ?
C8 Fe1 C3 138.8(6) . . ?
C5 Fe1 C3 67.9(5) . . ?
C9 Fe1 C6 112.7(6) . . ?
C7 Fe1 C6 136.8(6) . . ?
C2 Fe1 C6 41.1(4) . . ?
C10 Fe1 C6 140.7(8) . . ?
C8 Fe1 C6 109.6(6) . . ?
C5 Fe1 C6 40.5(4) . . ?
C3 Fe1 C6 69.1(5) . . ?
C9 Fe1 C11 66.9(7) . . ?
C7 Fe1 C11 39.8(6) . . ?
C2 Fe1 C11 137.1(7) . . ?
C10 Fe1 C11 41.0(7) . . ?
C8 Fe1 C11 67.8(6) . . ?
C5 Fe1 C11 142.9(7) . . ?
C3 Fe1 C11 111.2(6) . . ?
C6 Fe1 C11 176.6(7) . . ?
C9 Fe1 C4 140.9(6) . . ?
C7 Fe1 C4 140.3(6) . . ?
C2 Fe1 C4 68.8(5) . . ?
C10 Fe1 C4 113.1(6) . . ?
C8 Fe1 C4 178.2(6) . . ?
C5 Fe1 C4 40.0(5) . . ?
C3 Fe1 C4 40.8(5) . . ?
C6 Fe1 C4 68.6(5) . . ?
C11 Fe1 C4 114.0(6) . . ?
C18 Fe2 C13 121.0(5) . . ?
C18 Fe2 C14 106.6(6) . . ?
C13 Fe2 C14 41.6(4) . . ?
C18 Fe2 C20 66.8(6) . . ?
C13 Fe2 C20 117.8(5) . . ?
C14 Fe2 C20 153.4(5) . . ?
C18 Fe2 C17 157.2(5) . . ?
C13 Fe2 C17 40.7(5) . . ?
C14 Fe2 C17 68.7(6) . . ?
C20 Fe2 C17 106.9(6) . . ?
C18 Fe2 C16 160.4(5) . . ?
C13 Fe2 C16 69.2(5) . . ?
C14 Fe2 C16 69.0(5) . . ?
C20 Fe2 C16 125.8(6) . . ?
C17 Fe2 C16 40.7(5) . . ?
C18 Fe2 C19 40.3(5) . . ?
C13 Fe2 C19 103.1(5) . . ?
C14 Fe2 C19 119.0(5) . . ?
C20 Fe2 C19 39.2(5) . . ?
C17 Fe2 C19 121.0(5) . . ?
C16 Fe2 C19 158.9(6) . . ?
C18 Fe2 C22 67.2(6) . . ?
C13 Fe2 C22 156.1(6) . . ?
C14 Fe2 C22 162.2(6) . . ?
C20 Fe2 C22 41.5(5) . . ?
C17 Fe2 C22 123.6(6) . . ?
C16 Fe2 C22 110.8(6) . . ?
C19 Fe2 C22 68.0(5) . . ?
C18 Fe2 C15 124.5(6) . . ?
C13 Fe2 C15 68.2(5) . . ?
C14 Fe2 C15 40.4(5) . . ?
C20 Fe2 C15 164.0(6) . . ?
C17 Fe2 C15 67.2(6) . . ?
C16 Fe2 C15 40.1(5) . . ?
C19 Fe2 C15 156.7(6) . . ?
C22 Fe2 C15 128.2(5) . . ?
C18 Fe2 C21 40.0(5) . . ?
C13 Fe2 C21 158.5(6) . . ?
C14 Fe2 C21 124.0(5) . . ?
C20 Fe2 C21 68.6(6) . . ?
C17 Fe2 C21 160.6(6) . . ?
C16 Fe2 C21 125.6(5) . . ?
C19 Fe2 C21 68.2(5) . . ?
C22 Fe2 C21 40.6(5) . . ?
C15 Fe2 C21 111.7(5) . . ?
O6 Cr1 O1 91.2(3) . . ?
O6 Cr1 O3 92.6(3) . . ?
O1 Cr1 O3 95.2(3) . . ?
O6 Cr1 O5 175.6(3) . 2_665 ?
O1 Cr1 O5 92.4(3) . 2_665 ?
O3 Cr1 O5 89.6(3) . 2_665 ?
O6 Cr1 O8 82.7(3) . . ?
O1 Cr1 O8 92.2(3) . . ?
O3 Cr1 O8 171.4(3) . . ?
O5 Cr1 O8 94.5(3) 2_665 . ?
O6 Cr1 O8 91.2(3) . 2_665 ?
O1 Cr1 O8 169.3(3) . 2_665 ?
O3 Cr1 O8 95.1(3) . 2_665 ?
O5 Cr1 O8 84.9(3) 2_665 2_665 ?
O8 Cr1 O8 77.8(3) . 2_665 ?
O6 Cr1 Tb1 134.9(2) . 2_665 ?
O1 Cr1 Tb1 133.7(2) . 2_665 ?
O3 Cr1 Tb1 88.0(2) . 2_665 ?
O5 Cr1 Tb1 41.4(2) 2_665 2_665 ?
O8 Cr1 Tb1 90.2(2) . 2_665 ?
O8 Cr1 Tb1 44.0(2) 2_665 2_665 ?
O6 Cr1 Tb1 39.8(2) . . ?
O1 Cr1 Tb1 85.3(2) . . ?
O3 Cr1 Tb1 132.4(3) . . ?
O5 Cr1 Tb1 138.0(2) 2_665 . ?
O8 Cr1 Tb1 43.8(2) . . ?
O8 Cr1 Tb1 89.8(2) 2_665 . ?
Tb1 Cr1 Tb1 124.87(6) 2_665 . ?
C1 O1 Cr1 127.2(7) . . ?
C1 O2 Tb1 135.4(7) . . ?
C12 O3 Cr1 123.8(8) . . ?
C12 O4 Tb1 137.0(7) . 2_665 ?
C23 O5 Cr1 122.4(7) . 2_665 ?
C23 O5 Tb1 123.3(7) . . ?
Cr1 O5 Tb1 104.5(3) 2_665 . ?
C25 O6 Cr1 133.7(7) . . ?
C25 O6 Tb1 119.3(7) . . ?
Cr1 O6 Tb1 106.9(3) . . ?
C27 O7 Tb1 125.8(7) . . ?
C27 O7 H1 115.3 . . ?
Tb1 O7 H1 116.9 . . ?
Cr1 O8 Cr1 102.2(3) . 2_665 ?
Cr1 O8 Tb1 100.6(3) . . ?
Cr1 O8 Tb1 99.9(3) 2_665 . ?
Cr1 O8 H2 125.5 . . ?
Cr1 O8 H2 120.6 2_665 . ?
Tb1 O8 H2 103.2 . . ?
N2 O9 Tb1 91.9(6) . . ?
N2 O10 Tb1 94.6(6) . . ?
C24 N1 C28 111.1(9) . . ?
C24 N1 C26 110.7(9) . . ?
C28 N1 C26 112.6(9) . . ?
C24 N1 Tb1 104.0(6) . . ?
C28 N1 Tb1 108.4(6) . . ?
C26 N1 Tb1 109.7(6) . . ?
O10 N2 O11 119.6(9) . . ?
O10 N2 O9 119.7(9) . . ?
O11 N2 O9 120.4(9) . . ?
O10 N2 Tb1 59.5(5) . . ?
O11 N2 Tb1 171.4(8) . . ?
O9 N2 Tb1 62.0(5) . . ?
O2 C1 O1 125.3(11) . . ?
O2 C1 C2 120.2(11) . . ?
O1 C1 C2 114.5(11) . . ?
C3 C2 C6 108.7(11) . . ?
C3 C2 C1 126.6(11) . . ?
C6 C2 C1 124.5(11) . . ?
C3 C2 Fe1 70.1(7) . . ?
C6 C2 Fe1 70.5(7) . . ?
C1 C2 Fe1 121.1(8) . . ?
C2 C3 C4 107.7(11) . . ?
C2 C3 Fe1 68.7(7) . . ?
C4 C3 Fe1 70.6(8) . . ?
C2 C3 H3A 126.1 . . ?
C4 C3 H3A 126.1 . . ?
Fe1 C3 H3A 126.1 . . ?
C5 C4 C3 106.8(12) . . ?
C5 C4 Fe1 69.0(8) . . ?
C3 C4 Fe1 68.6(7) . . ?
C5 C4 H4A 126.6 . . ?
C3 C4 H4A 126.6 . . ?
Fe1 C4 H4A 127.3 . . ?
C4 C5 C6 110.7(12) . . ?
C4 C5 Fe1 71.0(8) . . ?
C6 C5 Fe1 70.2(7) . . ?
C4 C5 H5A 124.6 . . ?
C6 C5 H5A 124.6 . . ?
Fe1 C5 H5A 125.8 . . ?
C5 C6 C2 106.1(11) . . ?
C5 C6 Fe1 69.4(7) . . ?
C2 C6 Fe1 68.4(7) . . ?
C5 C6 H6A 126.9 . . ?
C2 C6 H6A 126.9 . . ?
Fe1 C6 H6A 126.9 . . ?
C11 C7 C8 109.3(16) . . ?
C11 C7 Fe1 72.0(9) . . ?
C8 C7 Fe1 70.6(8) . . ?
C11 C7 H7A 125.4 . . ?
C8 C7 H7A 125.4 . . ?
Fe1 C7 H7A 123.6 . . ?
C9 C8 C7 105.2(14) . . ?
C9 C8 Fe1 68.3(9) . . ?
C7 C8 Fe1 68.4(9) . . ?
C9 C8 H8A 127.4 . . ?
C7 C8 H8A 127.4 . . ?
Fe1 C8 H8A 127.3 . . ?
C8 C9 C10 113.0(17) . . ?
C8 C9 Fe1 72.2(10) . . ?
C10 C9 Fe1 71.8(10) . . ?
C8 C9 H9A 123.5 . . ?
C10 C9 H9A 123.5 . . ?
Fe1 C9 H9A 124 . . ?
C9 C10 C11 105.0(16) . . ?
C9 C10 Fe1 68.1(9) . . ?
C11 C10 Fe1 70.3(9) . . ?
C9 C10 H10A 127.5 . . ?
C11 C10 H10A 127.5 . . ?
Fe1 C10 H10A 125.7 . . ?
C7 C11 C10 107.5(16) . . ?
C7 C11 Fe1 68.2(9) . . ?
C10 C11 Fe1 68.7(9) . . ?
C7 C11 H11A 126.3 . . ?
C10 C11 H11A 126.3 . . ?
Fe1 C11 H11A 128.4 . . ?
O4 C12 O3 124.7(10) . . ?
O4 C12 C13 121.4(11) . . ?
O3 C12 C13 113.8(11) . . ?
C17 C13 C14 107.0(11) . . ?
C17 C13 C12 127.7(12) . . ?
C14 C13 C12 124.6(12) . . ?
C17 C13 Fe2 69.8(7) . . ?
C14 C13 Fe2 69.3(7) . . ?
C12 C13 Fe2 118.4(8) . . ?
C15 C14 C13 106.9(12) . . ?
C15 C14 Fe2 70.7(7) . . ?
C13 C14 Fe2 69.2(7) . . ?
C15 C14 H14A 126.5 . . ?
C13 C14 H14A 126.5 . . ?
Fe2 C14 H14A 125.1 . . ?
C16 C15 C14 109.9(11) . . ?
C16 C15 Fe2 69.2(8) . . ?
C14 C15 Fe2 68.9(7) . . ?
C16 C15 H15A 125.1 . . ?
C14 C15 H15A 125.1 . . ?
Fe2 C15 H15A 128.5 . . ?
C15 C16 C17 106.7(12) . . ?
C15 C16 Fe2 70.6(8) . . ?
C17 C16 Fe2 69.5(7) . . ?
C15 C16 H16A 126.6 . . ?
C17 C16 H16A 126.6 . . ?
Fe2 C16 H16A 124.8 . . ?
C13 C17 C16 109.4(13) . . ?
C13 C17 Fe2 69.5(8) . . ?
C16 C17 Fe2 69.7(8) . . ?
C13 C17 H17A 125.3 . . ?
C16 C17 H17A 125.3 . . ?
Fe2 C17 H17A 127.1 . . ?
C21 C18 C19 111.5(14) . . ?
C21 C18 Fe2 72.2(8) . . ?
C19 C18 Fe2 71.4(9) . . ?
C21 C18 H18A 124.2 . . ?
C19 C18 H18A 124.2 . . ?
Fe2 C18 H18A 123.7 . . ?
C20 C19 C18 107.2(13) . . ?
C20 C19 Fe2 70.1(8) . . ?
C18 C19 Fe2 68.3(8) . . ?
C20 C19 H19A 126.4 . . ?
C18 C19 H19A 126.4 . . ?
Fe2 C19 H19A 126.6 . . ?
C19 C20 C22 108.6(14) . . ?
C19 C20 Fe2 70.7(8) . . ?
C22 C20 Fe2 69.6(8) . . ?
C19 C20 H20A 125.7 . . ?
C22 C20 H20A 125.7 . . ?
Fe2 C20 H20A 125.7 . . ?
C18 C21 C22 105.5(13) . . ?
C18 C21 Fe2 67.8(8) . . ?
C22 C21 Fe2 69.1(8) . . ?
C18 C21 H21A 127.2 . . ?
C22 C21 H21A 127.2 . . ?
Fe2 C21 H21A 127.4 . . ?
C21 C22 C20 107.1(13) . . ?
C21 C22 Fe2 70.4(7) . . ?
C20 C22 Fe2 69.0(7) . . ?
C21 C22 H22A 126.4 . . ?
C20 C22 H22A 126.4 . . ?
Fe2 C22 H22A 125.8 . . ?
O5 C23 C24 109.1(9) . . ?
O5 C23 H23A 109.9 . . ?
C24 C23 H23A 109.9 . . ?
O5 C23 H23B 109.9 . . ?
C24 C23 H23B 109.9 . . ?
H23A C23 H23B 108.3 . . ?
N1 C24 C23 111.8(10) . . ?
N1 C24 H24A 109.3 . . ?
C23 C24 H24A 109.3 . . ?
N1 C24 H24B 109.3 . . ?
C23 C24 H24B 109.3 . . ?
H24A C24 H24B 107.9 . . ?
O6 C25 C26 110.6(10) . . ?
O6 C25 H25A 109.5 . . ?
C26 C25 H25A 109.5 . . ?
O6 C25 H25B 109.5 . . ?
C26 C25 H25B 109.5 . . ?
H25A C25 H25B 108.1 . . ?
C25 C26 N1 111.3(9) . . ?
C25 C26 H26A 109.4 . . ?
N1 C26 H26A 109.4 . . ?
C25 C26 H26B 109.4 . . ?
N1 C26 H26B 109.4 . . ?
H26A C26 H26B 108 . . ?
O7 C27 C28 108.2(10) . . ?
O7 C27 H27A 110.1 . . ?
C28 C27 H27A 110.1 . . ?
O7 C27 H27B 110.1 . . ?
C28 C27 H27B 110.1 . . ?
H27A C27 H27B 108.4 . . ?
N1 C28 C27 109.8(9) . . ?
N1 C28 H28A 109.7 . . ?
C27 C28 H28A 109.7 . . ?
N1 C28 H28B 109.7 . . ?
C27 C28 H28B 109.7 . . ?
H28A C28 H28B 108.2 . . ?
C29 O12 C32 110.7(9) . . ?
O12 C29 C30 106.6(12) . . ?
O12 C29 H29A 110.4 . . ?
C30 C29 H29A 110.4 . . ?
O12 C29 H29B 110.4 . . ?
C30 C29 H29B 110.4 . . ?
H29A C29 H29B 108.6 . . ?
C29 C30 C31 100.1(11) . . ?
C29 C30 H30A 111.8 . . ?
C31 C30 H30A 111.8 . . ?
C29 C30 H30B 111.8 . . ?
C31 C30 H30B 111.8 . . ?
H30A C30 H30B 109.5 . . ?
C32 C31 C30 103.0(12) . . ?
C32 C31 H31A 111.2 . . ?
C30 C31 H31A 111.2 . . ?
C32 C31 H31B 111.2 . . ?
C30 C31 H31B 111.2 . . ?
H31A C31 H31B 109.1 . . ?
O12 C32 C31 103.3(11) . . ?
O12 C32 H32A 111.1 . . ?
C31 C32 H32A 111.1 . . ?
O12 C32 H32B 111.1 . . ?
C31 C32 H32B 111.1 . . ?
H32A C32 H32B 109.1 . . ?
C34 C33 C38 120 . . ?
C34 C33 C39 116(2) . . ?
C38 C33 C39 124(2) . . ?
C33 C34 C35 120 . . ?
C33 C34 H34A 120 . . ?
C35 C34 H34A 120 . . ?
C36 C35 C34 120 . . ?
C36 C35 H35A 120 . . ?
C34 C35 H35A 120 . . ?
C37 C36 C35 120 . . ?
C37 C36 H36A 120 . . ?
C35 C36 H36A 120 . . ?
C38 C37 C36 120 . . ?
C38 C37 H37A 120 . . ?
C36 C37 H37A 120 . . ?
C37 C38 C33 120 . . ?
C37 C38 H38A 120 . . ?
C33 C38 H38A 120 . . ?
C33 C39 H39A 109.5 . . ?
C33 C39 H39B 109.5 . . ?
H39A C39 H39B 109.5 . . ?
C33 C39 H39C 109.5 . . ?
H39A C39 H39C 109.5 . . ?
H39B C39 H39C 109.5 . . ?
C34B C33B C38B 120 . . ?
C34B C33B C39B 109(3) . . ?
C38B C33B C39B 131(3) . . ?
C35B C34B C33B 120 . . ?
C35B C34B H34B 120 . . ?
C33B C34B H34B 120 . . ?
C34B C35B C36B 120 . . ?
C34B C35B H35B 120 . . ?
C36B C35B H35B 120 . . ?
C37B C36B C35B 120 . . ?
C37B C36B H36B 120 . . ?
C35B C36B H36B 120 . . ?
C36B C37B C38B 120 . . ?
C36B C37B H37B 120 . . ?
C38B C37B H37B 120 . . ?
C37B C38B C33B 120 . . ?
C37B C38B H38B 120 . . ?
C33B C38B H38B 120 . . ?
C33B C39B H39D 109.5 . . ?
C33B C39B H39E 109.5 . . ?
H39D C39B H39E 109.5 . . ?
C33B C39B H39F 109.5 . . ?
H39D C39B H39F 109.5 . . ?
H39E C39B H39F 109.5 . . ?

loop_
_geom_bond_atom_site_label_1
_geom_bond_atom_site_label_2
_geom_bond_distance
_geom_bond_site_symmetry_2
_geom_bond_publ_flag
Tb1 O6 2.268(7) . ?
Tb1 O5 2.314(8) . ?
Tb1 O8 2.388(8) . ?
Tb1 O2 2.398(7) . ?
Tb1 O7 2.427(8) . ?
Tb1 O4 2.429(7) 2_665 ?
Tb1 O10 2.485(7) . ?
Tb1 O9 2.540(7) . ?
Tb1 N1 2.627(8) . ?
Tb1 N2 2.874(9) . ?
Tb1 Cr1 3.386(2) 2_665 ?
Tb1 Cr1 3.388(2) . ?
Fe1 C9 1.984(16) . ?
Fe1 C7 2.003(15) . ?
Fe1 C2 2.021(13) . ?
Fe1 C10 2.032(16) . ?
Fe1 C8 2.032(14) . ?
Fe1 C5 2.039(13) . ?
Fe1 C3 2.039(13) . ?
Fe1 C6 2.049(12) . ?
Fe1 C11 2.052(14) . ?
Fe1 C4 2.065(14) . ?
Fe2 C18 1.991(15) . ?
Fe2 C13 2.020(12) . ?
Fe2 C14 2.021(12) . ?
Fe2 C20 2.023(14) . ?
Fe2 C17 2.024(14) . ?
Fe2 C16 2.026(13) . ?
Fe2 C19 2.030(13) . ?
Fe2 C22 2.031(13) . ?
Fe2 C15 2.045(12) . ?
Fe2 C21 2.048(13) . ?
Cr1 O6 1.942(8) . ?
Cr1 O1 1.954(8) . ?
Cr1 O3 1.954(7) . ?
Cr1 O5 1.961(8) 2_665 ?
Cr1 O8 2.003(7) . ?
Cr1 O8 2.025(8) 2_665 ?
O1 C1 1.303(14) . ?
O2 C1 1.244(13) . ?
O3 C12 1.318(14) . ?
O4 C12 1.237(14) . ?
O5 C23 1.416(12) . ?
O6 C25 1.414(13) . ?
O7 C27 1.436(14) . ?
O7 H1 0.9 . ?
O8 H2 0.9 . ?
O9 N2 1.262(11) . ?
O10 N2 1.259(11) . ?
O11 N2 1.260(11) . ?
N1 C24 1.473(14) . ?
N1 C28 1.479(14) . ?
N1 C26 1.518(13) . ?
C1 C2 1.470(16) . ?
C2 C3 1.426(16) . ?
C2 C6 1.428(16) . ?
C3 C4 1.432(18) . ?
C3 H3A 0.95 . ?
C4 C5 1.405(18) . ?
C4 H4A 0.95 . ?
C5 C6 1.414(16) . ?
C5 H5A 0.95 . ?
C6 H6A 0.95 . ?
C7 C11 1.38(2) . ?
C7 C8 1.41(2) . ?
C7 H7A 0.95 . ?
C8 C9 1.36(2) . ?
C8 H8A 0.95 . ?
C9 C10 1.38(2) . ?
C9 H9A 0.95 . ?
C10 C11 1.43(2) . ?
C10 H10A 0.95 . ?
C11 H11A 0.95 . ?
C12 C13 1.465(15) . ?
C13 C17 1.405(17) . ?
C13 C14 1.434(15) . ?
C14 C15 1.403(16) . ?
C14 H14A 0.95 . ?
C15 C16 1.398(18) . ?
C15 H15A 0.95 . ?
C16 C17 1.410(16) . ?
C16 H16A 0.95 . ?
C17 H17A 0.95 . ?
C18 C21 1.382(17) . ?
C18 C19 1.385(17) . ?
C18 H18A 0.95 . ?
C19 C20 1.360(18) . ?
C19 H19A 0.95 . ?
C20 C22 1.436(18) . ?
C20 H20A 0.95 . ?
C21 C22 1.415(19) . ?
C21 H21A 0.95 . ?
C22 H22A 0.95 . ?
C23 C24 1.514(16) . ?
C23 H23A 0.99 . ?
C23 H23B 0.99 . ?
C24 H24A 0.99 . ?
C24 H24B 0.99 . ?
C25 C26 1.484(15) . ?
C25 H25A 0.99 . ?
C25 H25B 0.99 . ?
C26 H26A 0.99 . ?
C26 H26B 0.99 . ?
C27 C28 1.519(17) . ?
C27 H27A 0.99 . ?
C27 H27B 0.99 . ?
C28 H28A 0.99 . ?
C28 H28B 0.99 . ?
O12 C29 1.426(16) . ?
O12 C32 1.488(16) . ?
C29 C30 1.544(18) . ?
C29 H29A 0.99 . ?
C29 H29B 0.99 . ?
C30 C31 1.55(2) . ?
C30 H30A 0.99 . ?
C30 H30B 0.99 . ?
C31 C32 1.531(17) . ?
C31 H31A 0.99 . ?
C31 H31B 0.99 . ?
C32 H32A 0.99 . ?
C32 H32B 0.99 . ?
C33 C34 1.39 . ?
C33 C38 1.39 . ?
C33 C39 1.50(4) . ?
C34 C35 1.39 . ?
C34 H34A 0.95 . ?
C35 C36 1.39 . ?
C35 H35A 0.95 . ?
C36 C37 1.39 . ?
C36 H36A 0.95 . ?
C37 C38 1.39 . ?
C37 H37A 0.95 . ?
C38 H38A 0.95 . ?
C39 H39A 0.98 . ?
C39 H39B 0.98 . ?
C39 H39C 0.98 . ?
C33B C34B 1.39 . ?
C33B C38B 1.39 . ?
C33B C39B 1.48(6) . ?
C34B C35B 1.39 . ?
C34B H34B 0.95 . ?
C35B C36B 1.39 . ?
C35B H35B 0.95 . ?
C36B C37B 1.39 . ?
C36B H36B 0.95 . ?
C37B C38B 1.39 . ?
C37B H37B 0.95 . ?
C38B H38B 0.95 . ?
C39B H39D 0.98 . ?
C39B H39E 0.98 . ?
C39B H39F 0.98 . ?
